data_4303978
loop_
_publ_author_name
'Alexander Falber'
'Louis Todaro'
'Israel Goldberg'
'Michael V. Favilla'
'Charles Michael Drain'

_publ_section_title
;
Routes to New Hafnium(IV) Tetraaryl Porphyrins and Crystal Structures of
Unusual Phosphate-, Sulfate-, and Peroxide-Bridged Dimers
;
_journal_name_full 'Inorganic Chemistry'
_journal_page_first 454
_journal_page_last 467
_journal_paper_doi 10.1021/ic700840j
_journal_volume 47
_journal_year 2008
_chemical_formula_moiety 'C58 H54 Hf N4 O4'
_chemical_formula_sum 'C58 H54 Hf N4 O4'
_chemical_formula_weight 1049.54
_chemical_name_systematic
;
 ?
;
_space_group_IT_number 14
_symmetry_cell_setting monoclinic
_symmetry_space_group_name_Hall '-P 2ybc'
_symmetry_space_group_name_H-M 'P 1 21/c 1'
_atom_sites_solution_hydrogens geom
_atom_sites_solution_primary direct
_atom_sites_solution_secondary difmap
_audit_creation_method SHELXL-97
_cell_angle_alpha 90.00
_cell_angle_beta 116.88(3)
_cell_angle_gamma 90.00
_cell_formula_units_Z 4
_cell_length_a 16.191(3)
_cell_length_b 23.452(5)
_cell_length_c 16.340(3)
_cell_measurement_temperature 100(2)
_cell_volume 5534(2)
_computing_cell_refinement 'Bruker XSCANS'
_computing_data_collection 'Bruker XSCANS'
_computing_data_reduction 'Bruker SHELXTL'
_computing_molecular_graphics 'Bruker SHELXTL'
_computing_publication_material 'Bruker SHELXTL'
_computing_structure_refinement 'SHELXL-97 (Sheldrick, 1997)'
_computing_structure_solution 'SHELXS-97 (Sheldrick, 1990)'
_diffrn_ambient_temperature 100(2)
_diffrn_measured_fraction_theta_full 0.994
_diffrn_measured_fraction_theta_max 0.994
_diffrn_measurement_device_type 'Bruker-Nonius KappaCCD'
_diffrn_measurement_method '\w scans'
_diffrn_radiation_monochromator graphite
_diffrn_radiation_source 'fine-focus sealed tube'
_diffrn_radiation_type MoK\a
_diffrn_radiation_wavelength 0.71073
_diffrn_reflns_av_R_equivalents 0.0646
_diffrn_reflns_av_sigmaI/netI 0.0529
_diffrn_reflns_limit_h_max 20
_diffrn_reflns_limit_h_min -21
_diffrn_reflns_limit_k_max 30
_diffrn_reflns_limit_k_min -30
_diffrn_reflns_limit_l_max 20
_diffrn_reflns_limit_l_min -21
_diffrn_reflns_number 59134
_diffrn_reflns_theta_full 27.48
_diffrn_reflns_theta_max 27.48
_diffrn_reflns_theta_min 2.96
_exptl_absorpt_coefficient_mu 1.930
_exptl_absorpt_correction_T_max 0.8291
_exptl_absorpt_correction_T_min 0.5097
_exptl_absorpt_correction_type integration
_exptl_absorpt_process_details numerical
_exptl_crystal_density_diffrn 1.261
_exptl_crystal_density_method 'not measured'
_exptl_crystal_F_000 2136
_exptl_crystal_size_max 0.40
_exptl_crystal_size_mid 0.12
_exptl_crystal_size_min 0.10
_refine_diff_density_max 1.533
_refine_diff_density_min -0.692
_refine_diff_density_rms 0.100
_refine_ls_extinction_method none
_refine_ls_goodness_of_fit_ref 1.053
_refine_ls_hydrogen_treatment constr
_refine_ls_matrix_type full
_refine_ls_number_parameters 610
_refine_ls_number_reflns 12600
_refine_ls_number_restraints 0
_refine_ls_restrained_S_all 1.053
_refine_ls_R_factor_all 0.0736
_refine_ls_R_factor_gt 0.0487
_refine_ls_shift/su_max 0.087
_refine_ls_shift/su_mean 0.003
_refine_ls_structure_factor_coef Fsqd
_refine_ls_weighting_details 'calc w=1/[\s^2^(Fo^2^)+(0.0588P)^2^+4.5160P] where P=(Fo^2^+2Fc^2^)/3'
_refine_ls_weighting_scheme calc
_refine_ls_wR_factor_gt 0.1127
_refine_ls_wR_factor_ref 0.1208
_reflns_number_gt 9144
_reflns_number_total 12600
_reflns_threshold_expression >2sigma(I)
_cod_data_source_file ic700840j-file004.cif
_cod_data_source_block x1579l
_cod_depositor_comments
;
The following automatic conversions were performed:
'_symmetry_cell_setting' value 'Monoclinic' changed to 'monoclinic'
according to '/home/saulius/struct/CIF-dictionaries/cif_core.dic'
dictionary named 'cif_core.dic' version 2.4.1 from 2010-06-29.

Automatic conversion script
Id: cif_fix_enum 1527 2010-12-29 10:47:43Z saulius 
;
_cod_original_cell_volume 5534.3(24)
_cod_database_code 4303978

loop_
_symmetry_equiv_pos_as_xyz
'x, y, z'
'-x, y+1/2, -z+1/2'
'-x, -y, -z'
'x, -y-1/2, z-1/2'

loop_
_atom_site_label
_atom_site_type_symbol
_atom_site_fract_x
_atom_site_fract_y
_atom_site_fract_z
_atom_site_U_iso_or_equiv
_atom_site_adp_type
_atom_site_occupancy
_atom_site_symmetry_multiplicity
_atom_site_calc_flag
_atom_site_refinement_flags
_atom_site_disorder_assembly
_atom_site_disorder_group
Hf Hf 0.298471(12) 0.109928(8) 0.478281(11) 0.03738(8) Uani 1 1 d . . .
N1 N 0.1660(2) 0.14506(16) 0.3654(2) 0.0381(8) Uani 1 1 d . . .
N2 N 0.3519(2) 0.16532(17) 0.4020(2) 0.0399(8) Uani 1 1 d . . .
N3 N 0.4020(2) 0.16408(16) 0.5928(2) 0.0383(8) Uani 1 1 d . . .
N4 N 0.2199(2) 0.13222(18) 0.5566(2) 0.0408(9) Uani 1 1 d . . .
C1 C 0.0781(3) 0.1392(2) 0.3590(3) 0.0391(10) Uani 1 1 d . . .
C2 C 0.0101(3) 0.1441(2) 0.2666(3) 0.0454(11) Uani 1 1 d . . .
H2A H -0.0550 0.1409 0.2447 0.054 Uiso 1 1 calc R . .
C3 C 0.0546(3) 0.1541(2) 0.2153(3) 0.0465(11) Uani 1 1 d . . .
H3A H 0.0267 0.1597 0.1508 0.056 Uiso 1 1 calc R . .
C4 C 0.1512(3) 0.15464(19) 0.2758(3) 0.0401(10) Uani 1 1 d . . .
C5 C 0.2194(3) 0.1639(2) 0.2473(3) 0.0408(10) Uani 1 1 d . . .
C6 C 0.3132(3) 0.16979(19) 0.3070(3) 0.0384(10) Uani 1 1 d . . .
C7 C 0.3835(3) 0.1846(2) 0.2806(3) 0.0452(11) Uani 1 1 d . . .
H7A H 0.3752 0.1893 0.2196 0.054 Uiso 1 1 calc R . .
C8 C 0.4630(3) 0.1906(2) 0.3570(3) 0.0484(12) Uani 1 1 d . . .
H8A H 0.5213 0.2000 0.3600 0.058 Uiso 1 1 calc R . .
C9 C 0.4445(3) 0.1804(2) 0.4340(3) 0.0400(10) Uani 1 1 d . . .
C10 C 0.5073(3) 0.1875(2) 0.5249(3) 0.0432(11) Uani 1 1 d . . .
C11 C 0.4863(3) 0.1833(2) 0.5992(3) 0.0429(11) Uani 1 1 d . . .
C12 C 0.5481(3) 0.1976(2) 0.6918(3) 0.0480(12) Uani 1 1 d . . .
H12A H 0.6089 0.2126 0.7135 0.058 Uiso 1 1 calc R . .
C13 C 0.5038(3) 0.1860(2) 0.7426(3) 0.0484(12) Uani 1 1 d . . .
H13A H 0.5282 0.1911 0.8070 0.058 Uiso 1 1 calc R . .
C14 C 0.4136(3) 0.1646(2) 0.6824(3) 0.0389(10) Uani 1 1 d . . .
C15 C 0.3485(3) 0.1472(2) 0.7110(3) 0.0415(10) Uani 1 1 d . . .
C16 C 0.2573(3) 0.1323(2) 0.6506(3) 0.0419(10) Uani 1 1 d . . .
C17 C 0.1860(3) 0.1204(2) 0.6775(3) 0.0433(11) Uani 1 1 d . . .
H17A H 0.1938 0.1164 0.7385 0.052 Uiso 1 1 calc R . .
C18 C 0.1049(3) 0.11591(19) 0.5991(3) 0.0419(11) Uani 1 1 d . . .
H18A H 0.0454 0.1088 0.5949 0.050 Uiso 1 1 calc R . .
C19 C 0.1263(3) 0.1238(2) 0.5252(3) 0.0411(11) Uani 1 1 d . . .
C20 C 0.0594(3) 0.1270(2) 0.4330(3) 0.0436(11) Uani 1 1 d . . .
C21 C 0.1900(3) 0.1703(2) 0.1464(3) 0.0443(11) Uani 1 1 d . . .
C22 C 0.1815(6) 0.2203(3) 0.1050(3) 0.093(2) Uani 1 1 d . . .
H22A H 0.1938 0.2541 0.1406 0.111 Uiso 1 1 calc R . .
C23 C 0.1548(5) 0.2250(3) 0.0105(4) 0.085(2) Uani 1 1 d . . .
H23A H 0.1499 0.2618 -0.0156 0.102 Uiso 1 1 calc R . .
C24 C 0.1365(3) 0.1796(3) -0.0428(3) 0.0579(14) Uani 1 1 d . . .
C25 C 0.1454(6) 0.1271(3) -0.0026(4) 0.088(2) Uani 1 1 d . . .
H25A H 0.1334 0.0937 -0.0389 0.106 Uiso 1 1 calc R . .
C26 C 0.1718(6) 0.1224(3) 0.0912(4) 0.086(2) Uani 1 1 d . . .
H26A H 0.1775 0.0856 0.1177 0.103 Uiso 1 1 calc R . .
C27 C 0.1064(4) 0.1856(3) -0.1445(3) 0.080(2) Uani 1 1 d . . .
H27A H 0.0584 0.2151 -0.1701 0.121 Uiso 1 1 calc R . .
H27B H 0.0815 0.1492 -0.1751 0.121 Uiso 1 1 calc R . .
H27C H 0.1597 0.1966 -0.1543 0.121 Uiso 1 1 calc R . .
C31 C 0.6057(3) 0.2001(2) 0.5464(3) 0.0458(11) Uani 1 1 d . . .
C32 C 0.6622(4) 0.1555(3) 0.5482(5) 0.0772(19) Uani 1 1 d . . .
H32A H 0.6382 0.1178 0.5378 0.093 Uiso 1 1 calc R . .
C33 C 0.7530(4) 0.1644(3) 0.5648(5) 0.086(2) Uani 1 1 d . . .
H33A H 0.7885 0.1331 0.5611 0.103 Uiso 1 1 calc R . .
C34 C 0.7922(4) 0.2169(3) 0.5863(4) 0.0686(17) Uani 1 1 d . . .
C35 C 0.7400(5) 0.2589(3) 0.5881(6) 0.108(3) Uani 1 1 d . . .
H35A H 0.7670 0.2956 0.6065 0.129 Uiso 1 1 calc R . .
C36 C 0.6446(5) 0.2519(3) 0.5637(7) 0.113(3) Uani 1 1 d . . .
H36A H 0.6079 0.2844 0.5596 0.136 Uiso 1 1 calc R . .
C37 C 0.8930(4) 0.2251(4) 0.6071(4) 0.100(3) Uani 1 1 d . . .
H37A H 0.9025 0.2644 0.5928 0.150 Uiso 1 1 calc R . .
H37B H 0.9086 0.1986 0.5697 0.150 Uiso 1 1 calc R . .
H37C H 0.9328 0.2174 0.6723 0.150 Uiso 1 1 calc R . .
C41 C 0.3779(3) 0.1471(2) 0.8120(3) 0.0437(11) Uani 1 1 d . . .
C42 C 0.4474(4) 0.1108(2) 0.8698(3) 0.0498(12) Uani 1 1 d . . .
H42A H 0.4753 0.0850 0.8448 0.060 Uiso 1 1 calc R . .
C43 C 0.4765(4) 0.1116(3) 0.9641(3) 0.0610(15) Uani 1 1 d . . .
H43A H 0.5253 0.0871 1.0028 0.073 Uiso 1 1 calc R . .
C44 C 0.4357(4) 0.1474(3) 1.0025(3) 0.0573(14) Uani 1 1 d . . .
C45 C 0.3676(4) 0.1844(2) 0.9457(3) 0.0536(13) Uani 1 1 d . . .
H45A H 0.3406 0.2104 0.9713 0.064 Uiso 1 1 calc R . .
C46 C 0.3376(3) 0.1842(2) 0.8505(3) 0.0498(12) Uani 1 1 d . . .
H46A H 0.2897 0.2093 0.8122 0.060 Uiso 1 1 calc R . .
C47 C 0.4661(5) 0.1472(3) 1.1057(4) 0.081(2) Uani 1 1 d . . .
H47A H 0.4718 0.1865 1.1279 0.121 Uiso 1 1 calc R . .
H47B H 0.5261 0.1279 1.1375 0.121 Uiso 1 1 calc R . .
H47C H 0.4199 0.1269 1.1180 0.121 Uiso 1 1 calc R . .
C51 C -0.0402(3) 0.1190(2) 0.4127(3) 0.0438(11) Uani 1 1 d . . .
C52 C -0.0724(3) 0.0666(2) 0.4229(3) 0.0483(12) Uani 1 1 d . . .
H52A H -0.0307 0.0352 0.4428 0.058 Uiso 1 1 calc R . .
C53 C -0.1644(3) 0.0579(3) 0.4050(3) 0.0563(13) Uani 1 1 d . . .
H53A H -0.1840 0.0214 0.4147 0.068 Uiso 1 1 calc R . .
C54 C -0.2251(4) 0.1013(3) 0.3740(4) 0.0623(15) Uani 1 1 d . . .
C55 C -0.1946(4) 0.1546(3) 0.3632(4) 0.0699(16) Uani 1 1 d . . .
H55A H -0.2369 0.1857 0.3427 0.084 Uiso 1 1 calc R . .
C56 C -0.1020(3) 0.1633(2) 0.3822(4) 0.0592(14) Uani 1 1 d . . .
H56A H -0.0820 0.2000 0.3740 0.071 Uiso 1 1 calc R . .
C57 C -0.3266(4) 0.0924(3) 0.3504(6) 0.091(2) Uani 1 1 d . . .
H57A H -0.3575 0.0717 0.2921 0.136 Uiso 1 1 calc R . .
H57B H -0.3565 0.1295 0.3447 0.136 Uiso 1 1 calc R . .
H57C H -0.3310 0.0702 0.3991 0.136 Uiso 1 1 calc R . .
O1 O 0.4348(2) 0.06781(14) 0.50985(19) 0.0459(8) Uani 1 1 d . . .
O2 O 0.3632(2) 0.04540(14) 0.5901(2) 0.0485(8) Uani 1 1 d . . .
O3 O 0.1969(2) 0.03571(14) 0.4419(2) 0.0478(8) Uani 1 1 d . . .
O4 O 0.2722(2) 0.04901(14) 0.36264(19) 0.0433(7) Uani 1 1 d . . .
C61 C 0.4343(3) 0.0398(2) 0.5762(3) 0.0481(12) Uani 1 1 d . . .
C62 C 0.5135(4) 0.0023(3) 0.6347(3) 0.0603(14) Uani 1 1 d . . .
H62A H 0.4961 -0.0378 0.6159 0.072 Uiso 1 1 calc R . .
H62B H 0.5670 0.0117 0.6233 0.072 Uiso 1 1 calc R . .
C63 C 0.5424(4) 0.0072(3) 0.7340(4) 0.0678(16) Uani 1 1 d . . .
H63A H 0.4905 -0.0050 0.7463 0.081 Uiso 1 1 calc R . .
H63B H 0.5555 0.0478 0.7522 0.081 Uiso 1 1 calc R . .
C64 C 0.6252(5) -0.0271(3) 0.7913(4) 0.086(2) Uani 1 1 d . . .
H64A H 0.6371 -0.0239 0.8562 0.103 Uiso 1 1 calc R . .
H64B H 0.6117 -0.0676 0.7733 0.103 Uiso 1 1 calc R . .
C65 C 0.7031(3) -0.0118(2) 0.7852(3) 0.0501(12) Uani 1 1 d . . .
H65A H 0.6892 -0.0084 0.7205 0.075 Uiso 1 1 calc R . .
H65B H 0.7510 -0.0408 0.8149 0.075 Uiso 1 1 calc R . .
H65C H 0.7253 0.0250 0.8159 0.075 Uiso 1 1 calc R . .
C71 C 0.2128(3) 0.0211(2) 0.3758(3) 0.0477(12) Uani 1 1 d . . .
C72 C 0.1634(4) -0.0287(3) 0.3164(4) 0.0686(15) Uani 1 1 d . . .
H72A H 0.2073 -0.0610 0.3330 0.082 Uiso 1 1 calc R . .
H72B H 0.1462 -0.0185 0.2519 0.082 Uiso 1 1 calc R . .
C73 C 0.0776(4) -0.0490(3) 0.3213(4) 0.0743(17) Uani 1 1 d . . .
H73A H 0.0643 -0.0884 0.2974 0.089 Uiso 1 1 calc R . .
H73B H 0.0906 -0.0502 0.3866 0.089 Uiso 1 1 calc R . .
C74 C -0.0049(5) -0.0145(3) 0.2712(5) 0.095(2) Uani 1 1 d . . .
H74A H -0.0558 -0.0285 0.2836 0.114 Uiso 1 1 calc R . .
H74B H 0.0079 0.0257 0.2916 0.114 Uiso 1 1 calc R . .
C75 C -0.0309(5) -0.0180(3) 0.1779(4) 0.087(2) Uani 1 1 d . . .
H75A H 0.0140 -0.0415 0.1681 0.130 Uiso 1 1 calc R . .
H75B H -0.0325 0.0203 0.1534 0.130 Uiso 1 1 calc R . .
H75C H -0.0924 -0.0354 0.1463 0.130 Uiso 1 1 calc R . .

loop_
_atom_site_aniso_label
_atom_site_aniso_U_11
_atom_site_aniso_U_22
_atom_site_aniso_U_33
_atom_site_aniso_U_23
_atom_site_aniso_U_13
_atom_site_aniso_U_12
Hf 0.03567(11) 0.05184(13) 0.03204(11) 0.00414(8) 0.02183(8) 0.00585(8)
N1 0.0387(19) 0.049(2) 0.0307(18) 0.0035(16) 0.0197(16) 0.0067(16)
N2 0.040(2) 0.054(2) 0.0329(17) 0.0008(16) 0.0230(16) 0.0008(17)
N3 0.0379(19) 0.054(2) 0.0318(17) 0.0020(16) 0.0234(16) 0.0019(17)
N4 0.0341(19) 0.063(2) 0.0310(17) 0.0033(17) 0.0195(15) 0.0071(17)
C1 0.033(2) 0.046(3) 0.043(2) 0.006(2) 0.021(2) 0.0065(19)
C2 0.035(2) 0.059(3) 0.041(3) 0.008(2) 0.016(2) 0.006(2)
C3 0.047(3) 0.060(3) 0.040(2) 0.007(2) 0.026(2) 0.007(2)
C4 0.041(2) 0.048(3) 0.034(2) 0.0075(19) 0.018(2) 0.004(2)
C5 0.051(3) 0.044(3) 0.035(2) 0.0058(19) 0.026(2) 0.005(2)
C6 0.046(2) 0.045(3) 0.032(2) 0.0032(19) 0.025(2) 0.006(2)
C7 0.049(3) 0.059(3) 0.038(2) 0.007(2) 0.029(2) 0.005(2)
C8 0.047(3) 0.066(3) 0.048(3) 0.007(2) 0.035(2) 0.005(2)
C9 0.041(2) 0.052(3) 0.036(2) 0.0043(19) 0.025(2) 0.005(2)
C10 0.042(2) 0.056(3) 0.043(2) 0.001(2) 0.028(2) 0.002(2)
C11 0.041(2) 0.055(3) 0.043(2) -0.003(2) 0.028(2) 0.002(2)
C12 0.043(3) 0.070(3) 0.038(2) -0.010(2) 0.024(2) -0.003(2)
C13 0.043(3) 0.071(4) 0.035(2) -0.005(2) 0.021(2) -0.003(2)
C14 0.041(2) 0.051(3) 0.031(2) 0.0028(19) 0.0218(19) 0.008(2)
C15 0.045(3) 0.053(3) 0.034(2) 0.000(2) 0.025(2) 0.005(2)
C16 0.043(3) 0.058(3) 0.038(2) 0.006(2) 0.031(2) 0.007(2)
C17 0.045(3) 0.059(3) 0.039(2) 0.005(2) 0.031(2) 0.008(2)
C18 0.038(2) 0.049(3) 0.051(3) 0.011(2) 0.031(2) 0.008(2)
C19 0.039(2) 0.054(3) 0.034(2) 0.0041(19) 0.019(2) 0.009(2)
C20 0.038(2) 0.054(3) 0.046(3) 0.004(2) 0.025(2) 0.008(2)
C21 0.044(2) 0.059(3) 0.034(2) 0.002(2) 0.021(2) -0.001(2)
C22 0.169(7) 0.053(4) 0.032(3) 0.000(2) 0.024(4) -0.023(4)
C23 0.130(6) 0.067(4) 0.041(3) 0.011(3) 0.024(3) -0.028(4)
C24 0.047(3) 0.096(5) 0.035(2) 0.008(3) 0.023(2) -0.001(3)
C25 0.131(6) 0.091(5) 0.045(3) 0.002(3) 0.042(4) 0.046(5)
C26 0.136(6) 0.076(5) 0.046(3) 0.017(3) 0.040(4) 0.043(4)
C27 0.056(3) 0.153(7) 0.034(3) 0.011(3) 0.022(3) 0.001(4)
C31 0.042(2) 0.064(3) 0.042(2) -0.008(2) 0.029(2) -0.008(2)
C32 0.042(3) 0.072(4) 0.114(5) 0.023(4) 0.032(3) -0.003(3)
C33 0.046(3) 0.106(6) 0.108(5) 0.026(4) 0.035(4) 0.010(3)
C34 0.054(3) 0.104(5) 0.052(3) -0.019(3) 0.028(3) -0.024(3)
C35 0.097(5) 0.075(5) 0.188(9) -0.043(5) 0.096(6) -0.047(4)
C36 0.086(5) 0.071(5) 0.234(10) -0.033(5) 0.117(6) -0.015(4)
C37 0.058(4) 0.170(8) 0.071(4) -0.023(4) 0.028(3) -0.050(4)
C41 0.042(2) 0.066(3) 0.035(2) -0.002(2) 0.028(2) -0.003(2)
C42 0.056(3) 0.065(3) 0.036(2) 0.000(2) 0.028(2) 0.010(2)
C43 0.055(3) 0.096(5) 0.031(2) 0.005(3) 0.019(2) 0.002(3)
C44 0.058(3) 0.085(4) 0.038(3) -0.010(3) 0.029(2) -0.017(3)
C45 0.064(3) 0.068(4) 0.049(3) -0.014(3) 0.044(3) -0.017(3)
C46 0.050(3) 0.070(4) 0.043(2) 0.003(2) 0.032(2) -0.003(2)
C47 0.094(5) 0.117(6) 0.045(3) -0.007(3) 0.044(3) -0.017(4)
C51 0.036(2) 0.059(3) 0.040(2) 0.008(2) 0.020(2) 0.003(2)
C52 0.043(3) 0.064(3) 0.036(2) 0.015(2) 0.016(2) 0.009(2)
C53 0.051(3) 0.070(4) 0.048(3) 0.011(3) 0.022(2) -0.005(3)
C54 0.043(3) 0.073(4) 0.071(4) 0.004(3) 0.027(3) -0.001(3)
C55 0.054(3) 0.070(4) 0.090(4) 0.010(3) 0.037(3) 0.019(3)
C56 0.041(3) 0.061(3) 0.080(4) 0.010(3) 0.031(3) 0.004(2)
C57 0.044(3) 0.099(5) 0.123(6) 0.010(4) 0.033(4) -0.004(3)
O1 0.0399(17) 0.069(2) 0.0367(16) 0.0026(15) 0.0240(14) 0.0123(15)
O2 0.0478(18) 0.058(2) 0.0505(18) 0.0141(15) 0.0312(16) 0.0144(15)
O3 0.0527(19) 0.056(2) 0.0449(17) 0.0080(15) 0.0310(16) 0.0025(15)
O4 0.0422(17) 0.053(2) 0.0414(16) -0.0002(14) 0.0247(14) 0.0021(15)
C61 0.047(3) 0.061(3) 0.040(2) -0.003(2) 0.023(2) 0.012(2)
C62 0.049(3) 0.082(4) 0.053(3) 0.004(3) 0.025(3) 0.017(3)
C63 0.066(3) 0.091(5) 0.052(3) -0.006(3) 0.031(3) 0.005(3)
C64 0.092(5) 0.118(6) 0.051(3) 0.023(3) 0.035(3) 0.046(4)
C65 0.038(2) 0.076(4) 0.030(2) -0.001(2) 0.010(2) 0.007(2)
C71 0.046(3) 0.058(3) 0.044(3) 0.007(2) 0.025(2) 0.008(2)
C72 0.081(4) 0.061(4) 0.077(4) -0.015(3) 0.047(3) -0.014(3)
C73 0.074(4) 0.078(4) 0.081(4) -0.011(3) 0.044(3) -0.017(3)
C74 0.105(5) 0.092(6) 0.087(5) 0.004(4) 0.042(4) 0.001(4)
C75 0.077(4) 0.124(6) 0.048(3) -0.008(4) 0.019(3) -0.013(4)

loop_
_atom_type_symbol
_atom_type_description
_atom_type_scat_dispersion_real
_atom_type_scat_dispersion_imag
_atom_type_scat_source
C C 0.0033 0.0016 'International Tables Vol C Tables 4.2.6.8 and 6.1.1.4'
H H 0.0000 0.0000 'International Tables Vol C Tables 4.2.6.8 and 6.1.1.4'
N N 0.0061 0.0033 'International Tables Vol C Tables 4.2.6.8 and 6.1.1.4'
O O 0.0106 0.0060 'International Tables Vol C Tables 4.2.6.8 and 6.1.1.4'
Hf Hf -0.5830 6.1852 'International Tables Vol C Tables 4.2.6.8 and 6.1.1.4'

loop_
_geom_angle_atom_site_label_1
_geom_angle_atom_site_label_2
_geom_angle_atom_site_label_3
_geom_angle
_geom_angle_site_symmetry_1
_geom_angle_site_symmetry_3
_geom_angle_publ_flag
N2 Hf O2 134.01(12) . . ?
N2 Hf N4 130.46(14) . . ?
O2 Hf N4 82.44(12) . . ?
N2 Hf O4 82.76(12) . . ?
O2 Hf O4 95.58(12) . . ?
N4 Hf O4 133.52(13) . . ?
N2 Hf O1 78.22(12) . . ?
O2 Hf O1 57.83(11) . . ?
N4 Hf O1 136.28(12) . . ?
O4 Hf O1 73.01(11) . . ?
N2 Hf N3 78.75(12) . . ?
O2 Hf N3 78.77(13) . . ?
N4 Hf N3 78.18(13) . . ?
O4 Hf N3 147.27(11) . . ?
O1 Hf N3 76.91(12) . . ?
N2 Hf N1 78.23(13) . . ?
O2 Hf N1 146.68(12) . . ?
N4 Hf N1 78.83(12) . . ?
O4 Hf N1 78.27(12) . . ?
O1 Hf N1 144.72(11) . . ?
N3 Hf N1 123.17(14) . . ?
N2 Hf O3 135.69(12) . . ?
O2 Hf O3 73.30(12) . . ?
N4 Hf O3 78.36(13) . . ?
O4 Hf O3 57.09(11) . . ?
O1 Hf O3 103.95(11) . . ?
N3 Hf O3 145.45(11) . . ?
N1 Hf O3 76.06(12) . . ?
N2 Hf C61 105.99(14) . . ?
O2 Hf C61 28.99(12) . . ?
N4 Hf C61 109.48(14) . . ?
O4 Hf C61 84.42(13) . . ?
O1 Hf C61 28.86(12) . . ?
N3 Hf C61 75.16(15) . . ?
N1 Hf C61 161.57(15) . . ?
O3 Hf C61 89.29(14) . . ?
N2 Hf C71 109.31(14) . . ?
O2 Hf C71 84.36(14) . . ?
N4 Hf C71 106.03(15) . . ?
O4 Hf C71 28.46(12) . . ?
O1 Hf C71 88.76(13) . . ?
N3 Hf C71 161.96(14) . . ?
N1 Hf C71 74.78(14) . . ?
O3 Hf C71 28.64(12) . . ?
C61 Hf C71 87.00(15) . . ?
C1 N1 C4 104.7(3) . . ?
C1 N1 Hf 126.1(3) . . ?
C4 N1 Hf 124.5(3) . . ?
C6 N2 C9 105.4(3) . . ?
C6 N2 Hf 125.1(3) . . ?
C9 N2 Hf 124.2(3) . . ?
C14 N3 C11 104.9(3) . . ?
C14 N3 Hf 125.1(3) . . ?
C11 N3 Hf 125.3(3) . . ?
C16 N4 C19 105.7(3) . . ?
C16 N4 Hf 124.3(3) . . ?
C19 N4 Hf 124.7(3) . . ?
N1 C1 C20 124.8(4) . . ?
N1 C1 C2 110.5(4) . . ?
C20 C1 C2 124.7(4) . . ?
C3 C2 C1 107.4(4) . . ?
C2 C3 C4 107.3(4) . . ?
N1 C4 C5 126.2(4) . . ?
N1 C4 C3 110.0(4) . . ?
C5 C4 C3 123.8(4) . . ?
C6 C5 C4 123.9(4) . . ?
C6 C5 C21 117.6(4) . . ?
C4 C5 C21 118.4(4) . . ?
N2 C6 C5 125.0(4) . . ?
N2 C6 C7 109.6(4) . . ?
C5 C6 C7 125.3(4) . . ?
C8 C7 C6 107.8(4) . . ?
C7 C8 C9 107.8(4) . . ?
C10 C9 N2 125.5(4) . . ?
C10 C9 C8 125.3(4) . . ?
N2 C9 C8 109.2(4) . . ?
C9 C10 C11 125.0(4) . . ?
C9 C10 C31 117.7(4) . . ?
C11 C10 C31 117.3(4) . . ?
N3 C11 C10 124.7(4) . . ?
N3 C11 C12 110.4(4) . . ?
C10 C11 C12 125.0(4) . . ?
C13 C12 C11 107.0(4) . . ?
C12 C13 C14 108.1(4) . . ?
N3 C14 C15 126.1(4) . . ?
N3 C14 C13 109.6(4) . . ?
C15 C14 C13 124.3(4) . . ?
C14 C15 C16 123.6(4) . . ?
C14 C15 C41 117.3(4) . . ?
C16 C15 C41 119.1(4) . . ?
N4 C16 C15 125.4(4) . . ?
N4 C16 C17 109.5(4) . . ?
C15 C16 C17 124.7(4) . . ?
C18 C17 C16 107.0(4) . . ?
C17 C18 C19 106.9(4) . . ?
N4 C19 C20 125.2(4) . . ?
N4 C19 C18 110.8(4) . . ?
C20 C19 C18 123.8(4) . . ?
C19 C20 C1 125.0(4) . . ?
C19 C20 C51 117.4(4) . . ?
C1 C20 C51 117.6(4) . . ?
C22 C21 C26 116.3(5) . . ?
C22 C21 C5 123.7(5) . . ?
C26 C21 C5 120.0(5) . . ?
C21 C22 C23 122.5(5) . . ?
C24 C23 C22 121.7(6) . . ?
C23 C24 C25 117.6(5) . . ?
C23 C24 C27 120.9(6) . . ?
C25 C24 C27 121.5(6) . . ?
C24 C25 C26 120.7(6) . . ?
C21 C26 C25 121.2(6) . . ?
C36 C31 C32 116.0(5) . . ?
C36 C31 C10 125.3(5) . . ?
C32 C31 C10 118.7(5) . . ?
C31 C32 C33 121.7(6) . . ?
C34 C33 C32 121.1(7) . . ?
C35 C34 C33 117.3(6) . . ?
C35 C34 C37 122.6(7) . . ?
C33 C34 C37 120.1(7) . . ?
C34 C35 C36 122.6(6) . . ?
C31 C36 C35 120.9(6) . . ?
C42 C41 C46 118.5(4) . . ?
C42 C41 C15 120.5(4) . . ?
C46 C41 C15 121.0(4) . . ?
C41 C42 C43 120.6(5) . . ?
C44 C43 C42 121.2(5) . . ?
C45 C44 C43 118.5(4) . . ?
C45 C44 C47 120.4(5) . . ?
C43 C44 C47 121.1(5) . . ?
C44 C45 C46 120.9(5) . . ?
C41 C46 C45 120.2(5) . . ?
C56 C51 C52 117.9(4) . . ?
C56 C51 C20 121.2(4) . . ?
C52 C51 C20 120.9(4) . . ?
C51 C52 C53 122.1(5) . . ?
C54 C53 C52 119.8(5) . . ?
C53 C54 C55 119.3(5) . . ?
C53 C54 C57 120.8(5) . . ?
C55 C54 C57 119.8(5) . . ?
C54 C55 C56 120.6(5) . . ?
C51 C56 C55 120.2(5) . . ?
C61 O1 Hf 92.2(3) . . ?
C61 O2 Hf 92.9(3) . . ?
C71 O3 Hf 91.6(3) . . ?
C71 O4 Hf 93.2(3) . . ?
O1 C61 O2 116.9(4) . . ?
O1 C61 C62 121.1(4) . . ?
O2 C61 C62 122.0(4) . . ?
O1 C61 Hf 58.9(2) . . ?
O2 C61 Hf 58.1(2) . . ?
C62 C61 Hf 177.4(4) . . ?
C63 C62 C61 114.3(4) . . ?
C62 C63 C64 113.6(5) . . ?
C65 C64 C63 114.5(6) . . ?
O4 C71 O3 118.0(5) . . ?
O4 C71 C72 121.4(4) . . ?
O3 C71 C72 120.6(5) . . ?
O4 C71 Hf 58.3(2) . . ?
O3 C71 Hf 59.7(3) . . ?
C72 C71 Hf 179.1(4) . . ?
C71 C72 C73 116.6(5) . . ?
C74 C73 C72 115.4(6) . . ?
C75 C74 C73 109.3(7) . . ?

loop_
_geom_bond_atom_site_label_1
_geom_bond_atom_site_label_2
_geom_bond_distance
_geom_bond_site_symmetry_2
_geom_bond_publ_flag
Hf N2 2.228(3) . ?
Hf O2 2.235(3) . ?
Hf N4 2.235(3) . ?
Hf O4 2.251(3) . ?
Hf O1 2.255(3) . ?
Hf N3 2.255(4) . ?
Hf N1 2.260(3) . ?
Hf O3 2.281(3) . ?
Hf C61 2.630(5) . ?
Hf C71 2.640(5) . ?
N1 C1 1.385(5) . ?
N1 C4 1.389(5) . ?
N2 C6 1.390(5) . ?
N2 C9 1.391(5) . ?
N3 C14 1.391(5) . ?
N3 C11 1.397(5) . ?
N4 C16 1.373(5) . ?
N4 C19 1.378(5) . ?
C1 C20 1.403(6) . ?
C1 C2 1.415(6) . ?
C2 C3 1.350(6) . ?
C3 C4 1.423(6) . ?
C4 C5 1.397(6) . ?
C5 C6 1.392(6) . ?
C5 C21 1.503(6) . ?
C6 C7 1.431(6) . ?
C7 C8 1.334(6) . ?
C8 C9 1.439(6) . ?
C9 C10 1.380(6) . ?
C10 C11 1.404(6) . ?
C10 C31 1.497(6) . ?
C11 C12 1.427(6) . ?
C12 C13 1.347(6) . ?
C13 C14 1.433(6) . ?
C14 C15 1.392(6) . ?
C15 C16 1.400(6) . ?
C15 C41 1.497(6) . ?
C16 C17 1.437(6) . ?
C17 C18 1.362(7) . ?
C18 C19 1.410(6) . ?
C19 C20 1.405(6) . ?
C20 C51 1.504(6) . ?
C21 C22 1.329(7) . ?
C21 C26 1.387(8) . ?
C22 C23 1.408(7) . ?
C23 C24 1.322(8) . ?
C24 C25 1.372(9) . ?
C24 C27 1.512(6) . ?
C25 C26 1.397(8) . ?
C31 C36 1.338(8) . ?
C31 C32 1.381(8) . ?
C32 C33 1.384(8) . ?
C33 C34 1.357(9) . ?
C34 C35 1.307(9) . ?
C34 C37 1.521(8) . ?
C35 C36 1.420(9) . ?
C41 C42 1.386(7) . ?
C41 C46 1.396(6) . ?
C42 C43 1.393(6) . ?
C43 C44 1.381(8) . ?
C44 C45 1.380(8) . ?
C44 C47 1.530(7) . ?
C45 C46 1.404(6) . ?
C51 C56 1.372(7) . ?
C51 C52 1.374(7) . ?
C52 C53 1.397(7) . ?
C53 C54 1.345(8) . ?
C54 C55 1.384(8) . ?
C54 C57 1.523(8) . ?
C55 C56 1.401(7) . ?
O1 C61 1.271(5) . ?
O2 C61 1.276(5) . ?
O3 C71 1.266(5) . ?
O4 C71 1.260(5) . ?
C61 C62 1.491(7) . ?
C62 C63 1.476(7) . ?
C63 C64 1.479(8) . ?
C64 C65 1.358(8) . ?
C71 C72 1.498(7) . ?
C72 C73 1.503(7) . ?
C73 C74 1.456(9) . ?
C74 C75 1.388(8) . ?
